data_7230112
loop_
_publ_author_name
'Pu, De-Bing'
'Wang, Ting'
'Zhang, Xing-Jie'
'Gao, Jun-Bo'
'Zhang, Rui-Han'
'Li, Xiao-Nian'
'Wang, Yong-Mei'
'Li, Xiao-Li'
'Wang, He-Yao'
'Xiao, Wei-Lie'

_publ_section_title
;
 Isolation, identification and bioactivities of abietane diterpenoids from
 Premna szemaoensis
;
_journal_issue 12
_journal_name_full 'RSC Advances'
_journal_page_first 6425
_journal_paper_doi 10.1039/C7RA13309J
_journal_volume 8
_journal_year 2018
_chemical_absolute_configuration ad
_chemical_formula_moiety 'C20 H26 O5'
_chemical_formula_sum 'C20 H26 O5'
_chemical_formula_weight 346.41
_chemical_name_common
(3S,16S)-12,16-epoxy-3,11,14-trihydroxy-17(15\\rightarrow16)-abeo-abieta-8(9),11(12),13(14)-triene-7-one
_chemical_name_systematic 'szemaoenoid J'
_space_group_IT_number 4
_symmetry_cell_setting monoclinic
_symmetry_space_group_name_Hall 'P 2yb'
_symmetry_space_group_name_H-M 'P 1 21 1'
_atom_sites_solution_hydrogens geom
_atom_sites_solution_primary direct
_atom_sites_solution_secondary difmap
_audit_creation_method SHELXL-97
_audit_update_record
;
2017-06-03 deposited with the CCDC.
2018-01-24 downloaded from the CCDC.
;
_cell_angle_alpha 90.00
_cell_angle_beta 92.859(4)
_cell_angle_gamma 90.00
_cell_formula_units_Z 4
_cell_length_a 11.5843(7)
_cell_length_b 9.5501(6)
_cell_length_c 15.2093(10)
_cell_measurement_reflns_used 6855
_cell_measurement_temperature 100(2)
_cell_measurement_theta_max 69.03
_cell_measurement_theta_min 3.82
_cell_volume 1680.53(18)
_computing_cell_refinement 'Bruker SAINT'
_computing_data_collection 'Bruker APEX2'
_computing_data_reduction 'Bruker SAINT'
_computing_molecular_graphics 'Bruker SHELXTL'
_computing_publication_material 'Bruker SHELXTL'
_computing_structure_refinement 'SHELXL-97 (Sheldrick, 2008)'
_computing_structure_solution 'SHELXS-97 (Sheldrick, 2008)'
_diffrn_ambient_temperature 100(2)
_diffrn_measured_fraction_theta_full 0.920
_diffrn_measured_fraction_theta_max 0.920
_diffrn_measurement_device_type 'Bruker APEX-II CCD'
_diffrn_measurement_method '\f and \w scans'
_diffrn_radiation_monochromator graphite
_diffrn_radiation_source 'fine-focus sealed tube'
_diffrn_radiation_type CuK\a
_diffrn_radiation_wavelength 1.54178
_diffrn_reflns_av_R_equivalents 0.0536
_diffrn_reflns_av_sigmaI/netI 0.0691
_diffrn_reflns_limit_h_max 13
_diffrn_reflns_limit_h_min -14
_diffrn_reflns_limit_k_max 11
_diffrn_reflns_limit_k_min -11
_diffrn_reflns_limit_l_max 17
_diffrn_reflns_limit_l_min -18
_diffrn_reflns_number 10384
_diffrn_reflns_theta_full 69.25
_diffrn_reflns_theta_max 69.25
_diffrn_reflns_theta_min 2.91
_exptl_absorpt_coefficient_mu 0.794
_exptl_absorpt_correction_T_max 0.9843
_exptl_absorpt_correction_T_min 0.7419
_exptl_absorpt_correction_type multi-scan
_exptl_absorpt_process_details sadabs
_exptl_crystal_colour brown
_exptl_crystal_density_diffrn 1.369
_exptl_crystal_density_method 'not measured'
_exptl_crystal_description sheet
_exptl_crystal_F_000 744
_exptl_crystal_size_max 0.40
_exptl_crystal_size_mid 0.28
_exptl_crystal_size_min 0.02
_refine_diff_density_max 0.444
_refine_diff_density_min -0.561
_refine_diff_density_rms 0.111
_refine_ls_abs_structure_details 'Flack H D (1983), Acta Cryst. A39, 876-881'
_refine_ls_abs_structure_Flack 0.0(2)
_refine_ls_extinction_method none
_refine_ls_goodness_of_fit_ref 1.058
_refine_ls_hydrogen_treatment constr
_refine_ls_matrix_type full
_refine_ls_number_parameters 464
_refine_ls_number_reflns 4801
_refine_ls_number_restraints 1
_refine_ls_restrained_S_all 1.058
_refine_ls_R_factor_all 0.0701
_refine_ls_R_factor_gt 0.0627
_refine_ls_shift/su_max 0.000
_refine_ls_shift/su_mean 0.000
_refine_ls_structure_factor_coef Fsqd
_refine_ls_weighting_details 'calc w=1/[\s^2^(Fo^2^)+(0.1350P)^2^+0.0000P] where P=(Fo^2^+2Fc^2^)/3'
_refine_ls_weighting_scheme calc
_refine_ls_wR_factor_gt 0.1682
_refine_ls_wR_factor_ref 0.1743
_reflns_number_gt 4321
_reflns_number_total 4801
_reflns_threshold_expression >2sigma(I)
_cod_data_source_file c7ra13309j2.cif
_cod_data_source_block cu_xpp14_0m
_cod_depositor_comments
;
The following automatic conversions were performed:

'_symmetry_cell_setting' value 'Monoclinic' changed to 'monoclinic'
according to
/home/data/users/saulius/crontab/automatic-downloads/rss-feeds/RSC/lib/dictionaries/cif_core.dic
dictionary named 'cif_core.dic' version 2.4.2 from 2011-04-26.

Automatic conversion script
Id: cif_fix_values 4973 2017-02-22 13:04:09Z antanas 
;
_cod_original_sg_symbol_H-M 'P 21'
_cod_database_code 7230112

loop_
_symmetry_equiv_pos_as_xyz
'x, y, z'
'-x, y+1/2, -z'

loop_
_atom_site_label
_atom_site_type_symbol
_atom_site_fract_x
_atom_site_fract_y
_atom_site_fract_z
_atom_site_U_iso_or_equiv
_atom_site_adp_type
_atom_site_occupancy
_atom_site_symmetry_multiplicity
_atom_site_calc_flag
_atom_site_refinement_flags
O3 O 0.94422(19) 0.4099(3) 0.66023(17) 0.0253(6) Uani 1 1 d .
H3 H 0.9679 0.3432 0.6299 0.038 Uiso 1 1 calc R
O12 O 0.23208(19) 0.3441(3) 0.39646(16) 0.0206(6) Uani 1 1 d .
O11 O 0.4574(2) 0.2560(3) 0.44112(16) 0.0196(5) Uani 1 1 d .
H11 H 0.4484 0.2852 0.3891 0.029 Uiso 1 1 calc R
O14 O 0.1920(2) 0.5685(3) 0.66262(16) 0.0226(6) Uani 1 1 d .
H14 H 0.2273 0.5828 0.7114 0.034 Uiso 1 1 calc R
O7 O 0.3612(2) 0.5670(3) 0.77441(16) 0.0213(6) Uani 1 1 d .
O12' O 0.76903(18) 0.1491(3) 1.06247(15) 0.0175(5) Uani 1 1 d .
O3' O 0.0643(2) 0.2707(3) 0.81432(17) 0.0235(6) Uani 1 1 d .
H3' H 0.0463 0.2979 0.7629 0.035 Uiso 1 1 calc R
O14' O 0.7628(2) -0.0702(3) 0.79200(17) 0.0220(6) Uani 1 1 d .
H14' H 0.7183 -0.1144 0.7566 0.033 Uiso 1 1 calc R
O7' O 0.5678(2) -0.1508(3) 0.72608(17) 0.0221(6) Uani 1 1 d .
O11' O 0.52810(18) 0.1501(3) 1.06925(15) 0.0169(5) Uani 1 1 d .
H11' H 0.5738 0.1395 1.1134 0.025 Uiso 1 1 calc R
C3 C 0.8246(3) 0.4400(4) 0.6341(2) 0.0218(8) Uani 1 1 d .
H3A H 0.8205 0.5374 0.6101 0.026 Uiso 1 1 calc R
C4 C 0.7484(3) 0.4325(4) 0.7141(2) 0.0167(7) Uani 1 1 d .
C5 C 0.6192(3) 0.4451(4) 0.6799(2) 0.0157(7) Uani 1 1 d .
H5 H 0.6129 0.5408 0.6534 0.019 Uiso 1 1 calc R
C10 C 0.5755(3) 0.3449(4) 0.6050(2) 0.0164(7) Uani 1 1 d .
C9 C 0.4494(3) 0.3869(3) 0.5761(2) 0.0149(7) Uani 1 1 d .
C11 C 0.4003(3) 0.3425(4) 0.4960(2) 0.0160(7) Uani 1 1 d .
C12 C 0.2870(3) 0.3829(4) 0.4733(2) 0.0174(7) Uani 1 1 d .
C16 C 0.1163(3) 0.4083(4) 0.3923(2) 0.0178(7) Uani 1 1 d .
H16 H 0.1131 0.4832 0.3463 0.021 Uiso 1 1 calc R
C17 C 0.0293(3) 0.2968(4) 0.3672(3) 0.0240(8) Uani 1 1 d .
H17A H 0.0473 0.2564 0.3103 0.036 Uiso 1 1 calc R
H17B H -0.0483 0.3380 0.3628 0.036 Uiso 1 1 calc R
H17C H 0.0320 0.2232 0.4122 0.036 Uiso 1 1 calc R
C2 C 0.7853(3) 0.3409(5) 0.5620(2) 0.0245(8) Uani 1 1 d .
H2A H 0.7936 0.2436 0.5838 0.029 Uiso 1 1 calc R
H2B H 0.8359 0.3519 0.5119 0.029 Uiso 1 1 calc R
C1 C 0.6597(3) 0.3654(4) 0.5297(2) 0.0200(8) Uani 1 1 d .
H1A H 0.6392 0.2992 0.4813 0.024 Uiso 1 1 calc R
H1B H 0.6515 0.4617 0.5061 0.024 Uiso 1 1 calc R
C15 C 0.1001(3) 0.4749(4) 0.4829(2) 0.0207(7) Uani 1 1 d .
H15A H 0.0772 0.5745 0.4773 0.025 Uiso 1 1 calc R
H15B H 0.0415 0.4239 0.5157 0.025 Uiso 1 1 calc R
C13 C 0.2183(3) 0.4601(4) 0.5267(2) 0.0168(7) Uani 1 1 d .
C14 C 0.2624(3) 0.5004(4) 0.6085(2) 0.0170(7) Uani 1 1 d .
C8 C 0.3786(3) 0.4633(4) 0.6345(2) 0.0179(7) Uani 1 1 d .
C7 C 0.4202(3) 0.4986(4) 0.7228(2) 0.0174(7) Uani 1 1 d .
C6 C 0.5365(3) 0.4472(4) 0.7547(2) 0.0197(7) Uani 1 1 d .
H6A H 0.5293 0.3516 0.7790 0.024 Uiso 1 1 calc R
H6B H 0.5678 0.5090 0.8024 0.024 Uiso 1 1 calc R
C18 C 0.7772(3) 0.5610(4) 0.7722(3) 0.0247(8) Uani 1 1 d .
H18A H 0.7421 0.5500 0.8291 0.037 Uiso 1 1 calc R
H18B H 0.7465 0.6456 0.7429 0.037 Uiso 1 1 calc R
H18C H 0.8612 0.5694 0.7815 0.037 Uiso 1 1 calc R
C19 C 0.7744(3) 0.3017(4) 0.7700(3) 0.0235(8) Uani 1 1 d .
H19A H 0.8474 0.3149 0.8045 0.035 Uiso 1 1 calc R
H19B H 0.7809 0.2202 0.7314 0.035 Uiso 1 1 calc R
H19C H 0.7118 0.2864 0.8099 0.035 Uiso 1 1 calc R
C20 C 0.5701(3) 0.1886(4) 0.6301(2) 0.0199(8) Uani 1 1 d .
H20A H 0.5383 0.1346 0.5798 0.030 Uiso 1 1 calc R
H20B H 0.5205 0.1770 0.6800 0.030 Uiso 1 1 calc R
H20C H 0.6481 0.1548 0.6466 0.030 Uiso 1 1 calc R
C17' C 0.9736(3) 0.1334(4) 1.1020(2) 0.0249(8) Uani 1 1 d .
H17D H 0.9623 0.1988 1.1505 0.037 Uiso 1 1 calc R
H17E H 1.0517 0.1448 1.0811 0.037 Uiso 1 1 calc R
H17F H 0.9637 0.0372 1.1227 0.037 Uiso 1 1 calc R
C16' C 0.8863(3) 0.1631(4) 1.0279(2) 0.0189(7) Uani 1 1 d .
H16' H 0.8969 0.2617 1.0075 0.023 Uiso 1 1 calc R
C12' C 0.7002(3) 0.1001(3) 0.9941(2) 0.0161(7) Uani 1 1 d .
C11' C 0.5792(3) 0.1028(4) 0.9955(2) 0.0158(7) Uani 1 1 d .
C9' C 0.5174(3) 0.0596(4) 0.9198(2) 0.0170(7) Uani 1 1 d .
C10' C 0.3835(3) 0.0788(4) 0.9116(2) 0.0166(7) Uani 1 1 d .
C5' C 0.3449(3) 0.0652(4) 0.8118(2) 0.0172(7) Uani 1 1 d .
H5' H 0.3903 0.1386 0.7817 0.021 Uiso 1 1 calc R
C4' C 0.2160(3) 0.0976(4) 0.7838(2) 0.0185(7) Uani 1 1 d .
C3' C 0.1860(3) 0.2413(4) 0.8220(2) 0.0193(8) Uani 1 1 d .
H3'1 H 0.2271 0.3147 0.7886 0.023 Uiso 1 1 calc R
C13' C 0.7601(3) 0.0483(4) 0.9265(2) 0.0170(7) Uani 1 1 d .
C15' C 0.8881(3) 0.0655(4) 0.9485(2) 0.0204(7) Uani 1 1 d .
H15C H 0.9281 0.1089 0.8993 0.024 Uiso 1 1 calc R
H15D H 0.9253 -0.0251 0.9640 0.024 Uiso 1 1 calc R
C14' C 0.7008(3) -0.0115(4) 0.8551(2) 0.0176(7) Uani 1 1 d .
C8' C 0.5782(3) -0.0057(3) 0.8513(2) 0.0164(7) Uani 1 1 d .
C1' C 0.3494(3) 0.2278(4) 0.9395(2) 0.0196(8) Uani 1 1 d .
H1'1 H 0.3669 0.2393 1.0034 0.024 Uiso 1 1 calc R
H1'2 H 0.3961 0.2969 0.9082 0.024 Uiso 1 1 calc R
C2' C 0.2209(3) 0.2574(4) 0.9190(2) 0.0204(8) Uani 1 1 d .
H2'1 H 0.1744 0.1924 0.9535 0.024 Uiso 1 1 calc R
H2'2 H 0.2033 0.3540 0.9378 0.024 Uiso 1 1 calc R
C18' C 0.2040(3) 0.1097(4) 0.6830(2) 0.0243(8) Uani 1 1 d .
H18D H 0.1275 0.1473 0.6656 0.036 Uiso 1 1 calc R
H18E H 0.2129 0.0169 0.6567 0.036 Uiso 1 1 calc R
H18F H 0.2639 0.1725 0.6625 0.036 Uiso 1 1 calc R
C6' C 0.3869(3) -0.0726(4) 0.7751(2) 0.0198(7) Uani 1 1 d .
H6'1 H 0.3550 -0.1512 0.8087 0.024 Uiso 1 1 calc R
H6'2 H 0.3586 -0.0821 0.7129 0.024 Uiso 1 1 calc R
C7' C 0.5168(3) -0.0799(4) 0.7808(2) 0.0167(7) Uani 1 1 d .
C19' C 0.1316(3) -0.0159(4) 0.8126(2) 0.0206(8) Uani 1 1 d .
H19D H 0.1291 -0.0157 0.8769 0.031 Uiso 1 1 calc R
H19E H 0.1577 -0.1077 0.7927 0.031 Uiso 1 1 calc R
H19F H 0.0542 0.0035 0.7864 0.031 Uiso 1 1 calc R
C20' C 0.3325(3) -0.0297(4) 0.9725(2) 0.0194(7) Uani 1 1 d .
H20D H 0.3717 -0.0236 1.0309 0.029 Uiso 1 1 calc R
H20E H 0.3431 -0.1236 0.9483 0.029 Uiso 1 1 calc R
H20F H 0.2498 -0.0113 0.9773 0.029 Uiso 1 1 calc R

loop_
_atom_site_aniso_label
_atom_site_aniso_U_11
_atom_site_aniso_U_22
_atom_site_aniso_U_33
_atom_site_aniso_U_23
_atom_site_aniso_U_13
_atom_site_aniso_U_12
O3 0.0150(11) 0.0343(14) 0.0272(14) 0.0041(12) 0.0052(11) 0.0028(12)
O12 0.0153(11) 0.0308(13) 0.0160(12) -0.0025(10) 0.0023(10) 0.0019(11)
O11 0.0197(11) 0.0240(12) 0.0150(11) -0.0043(11) 0.0010(10) 0.0036(11)
O14 0.0193(11) 0.0291(13) 0.0193(13) -0.0071(11) 0.0012(10) 0.0081(12)
O7 0.0188(11) 0.0282(13) 0.0174(12) -0.0056(11) 0.0048(10) 0.0044(11)
O12' 0.0114(10) 0.0277(14) 0.0133(12) -0.0008(10) 0.0017(9) -0.0012(10)
O3' 0.0157(11) 0.0262(14) 0.0282(14) 0.0011(12) -0.0029(10) 0.0060(11)
O14' 0.0169(11) 0.0278(14) 0.0218(13) -0.0047(11) 0.0059(10) 0.0032(11)
O7' 0.0204(11) 0.0251(13) 0.0213(13) -0.0051(11) 0.0059(11) 0.0042(11)
O11' 0.0135(10) 0.0238(12) 0.0137(11) -0.0015(10) 0.0024(9) 0.0022(10)
C3 0.0159(16) 0.0254(19) 0.0238(19) 0.0040(16) -0.0011(15) 0.0009(16)
C4 0.0122(14) 0.0211(18) 0.0170(17) 0.0043(14) 0.0026(13) 0.0021(14)
C5 0.0169(15) 0.0134(16) 0.0171(16) -0.0003(13) 0.0029(14) 0.0018(14)
C10 0.0142(15) 0.0189(17) 0.0163(16) -0.0015(14) 0.0025(14) 0.0004(14)
C9 0.0175(15) 0.0106(16) 0.0170(17) 0.0019(13) 0.0056(14) 0.0010(14)
C11 0.0162(15) 0.0141(16) 0.0181(17) 0.0021(14) 0.0044(14) 0.0011(14)
C12 0.0186(16) 0.0181(18) 0.0160(17) 0.0017(14) 0.0055(15) -0.0015(14)
C16 0.0105(14) 0.0217(17) 0.0210(17) -0.0021(14) -0.0002(14) 0.0010(15)
C17 0.0173(16) 0.0264(19) 0.028(2) -0.0032(16) -0.0004(15) -0.0012(16)
C2 0.0163(16) 0.036(2) 0.0217(19) 0.0008(16) 0.0061(15) 0.0033(17)
C1 0.0163(16) 0.0286(19) 0.0153(16) 0.0003(15) 0.0030(14) 0.0000(15)
C15 0.0140(15) 0.0258(18) 0.0220(18) -0.0019(15) -0.0016(14) -0.0006(16)
C13 0.0159(15) 0.0178(17) 0.0170(17) 0.0006(14) 0.0041(14) 0.0025(14)
C14 0.0174(16) 0.0163(16) 0.0178(17) -0.0006(14) 0.0055(14) 0.0028(14)
C8 0.0177(15) 0.0155(16) 0.0209(18) 0.0000(14) 0.0062(14) 0.0011(15)
C7 0.0186(16) 0.0139(16) 0.0199(17) 0.0015(14) 0.0035(15) 0.0001(14)
C6 0.0164(15) 0.0249(18) 0.0181(17) -0.0025(15) 0.0043(14) 0.0046(15)
C18 0.0197(16) 0.0268(19) 0.027(2) -0.0016(17) -0.0002(15) -0.0020(17)
C19 0.0179(16) 0.029(2) 0.0241(19) 0.0067(16) 0.0020(15) 0.0018(16)
C20 0.0188(16) 0.0171(17) 0.0241(19) -0.0012(14) 0.0038(15) 0.0016(15)
C17' 0.0157(15) 0.032(2) 0.0273(19) 0.0018(17) 0.0003(15) 0.0038(16)
C16' 0.0078(14) 0.0267(19) 0.0223(18) 0.0025(15) 0.0034(14) 0.0031(14)
C12' 0.0164(15) 0.0141(16) 0.0180(16) 0.0025(14) 0.0031(14) 0.0015(14)
C11' 0.0153(14) 0.0143(16) 0.0182(17) 0.0025(13) 0.0038(14) 0.0009(14)
C9' 0.0172(16) 0.0136(16) 0.0208(17) 0.0034(14) 0.0058(14) 0.0006(15)
C10' 0.0136(15) 0.0172(17) 0.0193(17) -0.0032(14) 0.0039(14) -0.0014(14)
C5' 0.0158(15) 0.0179(17) 0.0182(17) -0.0001(14) 0.0040(14) -0.0008(15)
C4' 0.0141(15) 0.0198(17) 0.0217(18) 0.0015(14) 0.0025(14) -0.0010(14)
C3' 0.0112(15) 0.0213(18) 0.0252(19) 0.0032(15) -0.0006(14) 0.0001(14)
C13' 0.0140(15) 0.0162(16) 0.0211(17) 0.0038(14) 0.0022(14) 0.0025(14)
C15' 0.0150(15) 0.0232(18) 0.0233(18) 0.0054(16) 0.0046(14) 0.0051(16)
C14' 0.0200(16) 0.0138(16) 0.0199(17) 0.0026(14) 0.0089(15) 0.0025(14)
C8' 0.0205(17) 0.0127(15) 0.0165(16) 0.0027(14) 0.0055(14) 0.0010(14)
C1' 0.0175(16) 0.0215(19) 0.0197(18) -0.0014(15) -0.0007(15) 0.0009(16)
C2' 0.0177(16) 0.0157(16) 0.0277(19) -0.0035(15) 0.0006(15) 0.0071(14)
C18' 0.0203(15) 0.029(2) 0.0237(19) 0.0038(16) -0.0013(15) 0.0014(17)
C6' 0.0196(16) 0.0223(18) 0.0175(17) -0.0039(15) 0.0010(14) -0.0011(16)
C7' 0.0203(16) 0.0117(15) 0.0184(17) -0.0001(13) 0.0037(14) 0.0029(15)
C19' 0.0156(15) 0.0231(18) 0.0234(19) 0.0003(15) 0.0041(14) 0.0005(15)
C20' 0.0150(15) 0.0204(17) 0.0230(19) 0.0003(15) 0.0024(15) -0.0012(15)

loop_
_atom_type_symbol
_atom_type_description
_atom_type_scat_dispersion_real
_atom_type_scat_dispersion_imag
_atom_type_scat_source
C C 0.0181 0.0091 'International Tables Vol C Tables 4.2.6.8 and 6.1.1.4'
H H 0.0000 0.0000 'International Tables Vol C Tables 4.2.6.8 and 6.1.1.4'
O O 0.0492 0.0322 'International Tables Vol C Tables 4.2.6.8 and 6.1.1.4'

loop_
_geom_angle_atom_site_label_1
_geom_angle_atom_site_label_2
_geom_angle_atom_site_label_3
_geom_angle
C3 O3 H3 109.5
C12 O12 C16 108.2(3)
C11 O11 H11 109.5
C14 O14 H14 109.5
C12' O12' C16' 105.7(3)
C3' O3' H3' 109.5
C14' O14' H14' 109.5
C11' O11' H11' 109.5
O3 C3 C2 109.0(3)
O3 C3 C4 110.6(3)
C2 C3 C4 112.5(3)
O3 C3 H3A 108.2
C2 C3 H3A 108.2
C4 C3 H3A 108.2
C19 C4 C18 107.5(3)
C19 C4 C3 111.8(3)
C18 C4 C3 107.4(3)
C19 C4 C5 114.0(3)
C18 C4 C5 107.8(3)
C3 C4 C5 108.1(3)
C6 C5 C10 111.2(3)
C6 C5 C4 112.3(3)
C10 C5 C4 117.9(3)
C6 C5 H5 104.7
C10 C5 H5 104.7
C4 C5 H5 104.7
C20 C10 C5 115.5(3)
C20 C10 C1 109.8(3)
C5 C10 C1 105.7(3)
C20 C10 C9 105.7(3)
C5 C10 C9 108.4(3)
C1 C10 C9 112.0(3)
C11 C9 C8 118.5(3)
C11 C9 C10 120.5(3)
C8 C9 C10 120.8(3)
O11 C11 C9 122.2(3)
O11 C11 C12 119.6(3)
C9 C11 C12 118.2(3)
O12 C12 C13 113.2(3)
O12 C12 C11 122.3(3)
C13 C12 C11 124.4(3)
O12 C16 C17 108.3(3)
O12 C16 C15 106.5(3)
C17 C16 C15 114.3(3)
O12 C16 H16 109.2
C17 C16 H16 109.2
C15 C16 H16 109.2
C16 C17 H17A 109.5
C16 C17 H17B 109.5
H17A C17 H17B 109.5
C16 C17 H17C 109.5
H17A C17 H17C 109.5
H17B C17 H17C 109.5
C3 C2 C1 112.8(3)
C3 C2 H2A 109.0
C1 C2 H2A 109.0
C3 C2 H2B 109.0
C1 C2 H2B 109.0
H2A C2 H2B 107.8
C2 C1 C10 111.5(3)
C2 C1 H1A 109.3
C10 C1 H1A 109.3
C2 C1 H1B 109.3
C10 C1 H1B 109.3
H1A C1 H1B 108.0
C13 C15 C16 102.1(3)
C13 C15 H15A 111.3
C16 C15 H15A 111.3
C13 C15 H15B 111.3
C16 C15 H15B 111.3
H15A C15 H15B 109.2
C14 C13 C12 118.9(3)
C14 C13 C15 131.6(3)
C12 C13 C15 109.3(3)
O14 C14 C13 118.5(3)
O14 C14 C8 122.6(3)
C13 C14 C8 118.9(3)
C14 C8 C9 120.9(3)
C14 C8 C7 117.8(3)
C9 C8 C7 121.3(3)
O7 C7 C8 122.6(3)
O7 C7 C6 118.7(3)
C8 C7 C6 118.7(3)
C7 C6 C5 110.7(3)
C7 C6 H6A 109.5
C5 C6 H6A 109.5
C7 C6 H6B 109.5
C5 C6 H6B 109.5
H6A C6 H6B 108.1
C4 C18 H18A 109.5
C4 C18 H18B 109.5
H18A C18 H18B 109.5
C4 C18 H18C 109.5
H18A C18 H18C 109.5
H18B C18 H18C 109.5
C4 C19 H19A 109.5
C4 C19 H19B 109.5
H19A C19 H19B 109.5
C4 C19 H19C 109.5
H19A C19 H19C 109.5
H19B C19 H19C 109.5
C10 C20 H20A 109.5
C10 C20 H20B 109.5
H20A C20 H20B 109.5
C10 C20 H20C 109.5
H20A C20 H20C 109.5
H20B C20 H20C 109.5
C16' C17' H17D 109.5
C16' C17' H17E 109.5
H17D C17' H17E 109.5
C16' C17' H17F 109.5
H17D C17' H17F 109.5
H17E C17' H17F 109.5
O12' C16' C17' 108.1(3)
O12' C16' C15' 105.9(3)
C17' C16' C15' 116.3(3)
O12' C16' H16' 108.8
C17' C16' H16' 108.8
C15' C16' H16' 108.8
O12' C12' C13' 113.6(3)
O12' C12' C11' 122.0(3)
C13' C12' C11' 124.4(3)
O11' C11' C9' 123.4(3)
O11' C11' C12' 119.4(3)
C9' C11' C12' 117.2(3)
C11' C9' C8' 118.8(3)
C11' C9' C10' 120.0(3)
C8' C9' C10' 121.2(3)
C20' C10' C1' 110.3(3)
C20' C10' C9' 106.6(3)
C1' C10' C9' 110.8(3)
C20' C10' C5' 115.5(3)
C1' C10' C5' 106.1(3)
C9' C10' C5' 107.5(3)
C6' C5' C4' 113.0(3)
C6' C5' C10' 110.3(3)
C4' C5' C10' 118.0(3)
C6' C5' H5' 104.7
C4' C5' H5' 104.7
C10' C5' H5' 104.7
C3' C4' C18' 107.4(3)
C3' C4' C19' 111.3(3)
C18' C4' C19' 108.0(3)
C3' C4' C5' 107.8(3)
C18' C4' C5' 108.9(3)
C19' C4' C5' 113.3(3)
O3' C3' C2' 105.8(3)
O3' C3' C4' 112.6(3)
C2' C3' C4' 113.8(3)
O3' C3' H3'1 108.2
C2' C3' H3'1 108.2
C4' C3' H3'1 108.2
C12' C13' C14' 119.5(3)
C12' C13' C15' 108.9(3)
C14' C13' C15' 131.6(3)
C13' C15' C16' 100.9(3)
C13' C15' H15C 111.6
C16' C15' H15C 111.6
C13' C15' H15D 111.6
C16' C15' H15D 111.6
H15C C15' H15D 109.4
O14' C14' C13' 118.0(3)
O14' C14' C8' 123.7(3)
C13' C14' C8' 118.3(3)
C14' C8' C9' 121.1(3)
C14' C8' C7' 117.8(3)
C9' C8' C7' 120.8(3)
C2' C1' C10' 112.0(3)
C2' C1' H1'1 109.2
C10' C1' H1'1 109.2
C2' C1' H1'2 109.2
C10' C1' H1'2 109.2
H1'1 C1' H1'2 107.9
C3' C2' C1' 112.8(3)
C3' C2' H2'1 109.0
C1' C2' H2'1 109.0
C3' C2' H2'2 109.0
C1' C2' H2'2 109.0
H2'1 C2' H2'2 107.8
C4' C18' H18D 109.5
C4' C18' H18E 109.5
H18D C18' H18E 109.5
C4' C18' H18F 109.5
H18D C18' H18F 109.5
H18E C18' H18F 109.5
C7' C6' C5' 110.9(3)
C7' C6' H6'1 109.5
C5' C6' H6'1 109.5
C7' C6' H6'2 109.5
C5' C6' H6'2 109.5
H6'1 C6' H6'2 108.1
O7' C7' C8' 122.0(3)
O7' C7' C6' 119.6(3)
C8' C7' C6' 118.4(3)
C4' C19' H19D 109.5
C4' C19' H19E 109.5
H19D C19' H19E 109.5
C4' C19' H19F 109.5
H19D C19' H19F 109.5
H19E C19' H19F 109.5
C10' C20' H20D 109.5
C10' C20' H20E 109.5
H20D C20' H20E 109.5
C10' C20' H20F 109.5
H20D C20' H20F 109.5
H20E C20' H20F 109.5

loop_
_geom_bond_atom_site_label_1
_geom_bond_atom_site_label_2
_geom_bond_distance
O3 C3 1.450(4)
O3 H3 0.8400
O12 C12 1.354(4)
O12 C16 1.473(4)
O11 C11 1.367(4)
O11 H11 0.8400
O14 C14 1.355(4)
O14 H14 0.8400
O7 C7 1.251(4)
O12' C12' 1.361(4)
O12' C16' 1.487(4)
O3' C3' 1.436(4)
O3' H3' 0.8400
O14' C14' 1.348(4)
O14' H14' 0.8400
O7' C7' 1.245(4)
O11' C11' 1.371(4)
O11' H11' 0.8400
C3 C2 1.502(5)
C3 C4 1.540(5)
C3 H3A 1.0000
C4 C19 1.533(5)
C4 C18 1.539(5)
C4 C5 1.564(4)
C5 C6 1.524(5)
C5 C10 1.553(5)
C5 H5 1.0000
C10 C20 1.544(5)
C10 C1 1.553(5)
C10 C9 1.557(5)
C9 C11 1.386(5)
C9 C8 1.437(5)
C11 C12 1.394(5)
C12 C13 1.379(5)
C16 C17 1.502(5)
C16 C15 1.538(5)
C16 H16 1.0000
C17 H17A 0.9800
C17 H17B 0.9800
C17 H17C 0.9800
C2 C1 1.530(4)
C2 H2A 0.9900
C2 H2B 0.9900
C1 H1A 0.9900
C1 H1B 0.9900
C15 C13 1.499(4)
C15 H15A 0.9900
C15 H15B 0.9900
C13 C14 1.375(5)
C14 C8 1.429(5)
C8 C7 1.444(5)
C7 C6 1.491(5)
C6 H6A 0.9900
C6 H6B 0.9900
C18 H18A 0.9800
C18 H18B 0.9800
C18 H18C 0.9800
C19 H19A 0.9800
C19 H19B 0.9800
C19 H19C 0.9800
C20 H20A 0.9800
C20 H20B 0.9800
C20 H20C 0.9800
C17' C16' 1.503(5)
C17' H17D 0.9800
C17' H17E 0.9800
C17' H17F 0.9800
C16' C15' 1.527(5)
C16' H16' 1.0000
C12' C13' 1.363(5)
C12' C11' 1.403(4)
C11' C9' 1.388(5)
C9' C8' 1.430(5)
C9' C10' 1.560(4)
C10' C20' 1.528(5)
C10' C1' 1.542(5)
C10' C5' 1.567(5)
C5' C6' 1.519(5)
C5' C4' 1.563(4)
C5' H5' 1.0000
C4' C3' 1.536(5)
C4' C18' 1.537(5)
C4' C19' 1.537(5)
C3' C2' 1.518(5)
C3' H3'1 1.0000
C13' C14' 1.379(5)
C13' C15' 1.513(4)
C15' H15C 0.9900
C15' H15D 0.9900
C14' C8' 1.419(5)
C8' C7' 1.443(5)
C1' C2' 1.531(4)
C1' H1'1 0.9900
C1' H1'2 0.9900
C2' H2'1 0.9900
C2' H2'2 0.9900
C18' H18D 0.9800
C18' H18E 0.9800
C18' H18F 0.9800
C6' C7' 1.505(4)
C6' H6'1 0.9900
C6' H6'2 0.9900
C19' H19D 0.9800
C19' H19E 0.9800
C19' H19F 0.9800
C20' H20D 0.9800
C20' H20E 0.9800
C20' H20F 0.9800

loop_
_geom_hbond_atom_site_label_D
_geom_hbond_atom_site_label_H
_geom_hbond_atom_site_label_A
_geom_hbond_distance_DH
_geom_hbond_distance_HA
_geom_hbond_distance_DA
_geom_hbond_angle_DHA
_geom_hbond_site_symmetry_A
O11' H11' O7 0.84 1.96 2.761(3) 160.0 2_647
O14' H14' O12 0.84 2.46 2.984(4) 121.5 2_646
O3' H3' O3 0.84 2.19 2.978(3) 156.2 1_455
O14' H14' O7' 0.84 1.81 2.544(3) 144.2 .
O14 H14 O7 0.84 1.79 2.531(3) 146.2 .
O11 H11 O7' 0.84 1.86 2.696(3) 178.7 2_656

loop_
_geom_torsion_atom_site_label_1
_geom_torsion_atom_site_label_2
_geom_torsion_atom_site_label_3
_geom_torsion_atom_site_label_4
_geom_torsion
O3 C3 C4 C19 -46.1(4)
C2 C3 C4 C19 76.1(4)
O3 C3 C4 C18 71.6(4)
C2 C3 C4 C18 -166.2(3)
O3 C3 C4 C5 -172.3(3)
C2 C3 C4 C5 -50.1(4)
C19 C4 C5 C6 58.4(4)
C18 C4 C5 C6 -60.9(4)
C3 C4 C5 C6 -176.7(3)
C19 C4 C5 C10 -72.9(4)
C18 C4 C5 C10 167.8(3)
C3 C4 C5 C10 52.0(4)
C6 C5 C10 C20 -64.5(4)
C4 C5 C10 C20 67.3(4)
C6 C5 C10 C1 174.0(3)
C4 C5 C10 C1 -54.3(4)
C6 C5 C10 C9 53.8(4)
C4 C5 C10 C9 -174.5(3)
C20 C10 C9 C11 -73.5(4)
C5 C10 C9 C11 162.2(3)
C1 C10 C9 C11 46.0(4)
C20 C10 C9 C8 101.7(4)
C5 C10 C9 C8 -22.6(4)
C1 C10 C9 C8 -138.7(3)
C8 C9 C11 O11 -172.4(3)
C10 C9 C11 O11 2.9(5)
C8 C9 C11 C12 4.6(5)
C10 C9 C11 C12 179.9(3)
C16 O12 C12 C13 4.4(4)
C16 O12 C12 C11 -178.1(3)
O11 C11 C12 O12 -2.8(5)
C9 C11 C12 O12 -179.9(3)
O11 C11 C12 C13 174.5(3)
C9 C11 C12 C13 -2.6(5)
C12 O12 C16 C17 -131.3(3)
C12 O12 C16 C15 -8.0(4)
O3 C3 C2 C1 -179.7(3)
C4 C3 C2 C1 57.3(4)
C3 C2 C1 C10 -60.5(4)
C20 C10 C1 C2 -69.8(4)
C5 C10 C1 C2 55.3(4)
C9 C10 C1 C2 173.1(3)
O12 C16 C15 C13 8.2(4)
C17 C16 C15 C13 127.8(3)
O12 C12 C13 C14 177.1(3)
C11 C12 C13 C14 -0.4(6)
O12 C12 C13 C15 1.3(4)
C11 C12 C13 C15 -176.2(3)
C16 C15 C13 C14 179.0(4)
C16 C15 C13 C12 -5.9(4)
C12 C13 C14 O14 -175.9(3)
C15 C13 C14 O14 -1.2(6)
C12 C13 C14 C8 1.2(5)
C15 C13 C14 C8 175.9(3)
O14 C14 C8 C9 177.9(3)
C13 C14 C8 C9 0.9(5)
O14 C14 C8 C7 1.1(5)
C13 C14 C8 C7 -175.9(3)
C11 C9 C8 C14 -3.9(5)
C10 C9 C8 C14 -179.2(3)
C11 C9 C8 C7 172.8(3)
C10 C9 C8 C7 -2.5(5)
C14 C8 C7 O7 -4.5(5)
C9 C8 C7 O7 178.7(3)
C14 C8 C7 C6 173.4(3)
C9 C8 C7 C6 -3.4(5)
O7 C7 C6 C5 -147.2(3)
C8 C7 C6 C5 34.8(5)
C10 C5 C6 C7 -61.3(4)
C4 C5 C6 C7 164.2(3)
C12' O12' C16' C17' -147.3(3)
C12' O12' C16' C15' -22.1(4)
C16' O12' C12' C13' 15.0(4)
C16' O12' C12' C11' -165.6(3)
O12' C12' C11' O11' -3.0(5)
C13' C12' C11' O11' 176.2(3)
O12' C12' C11' C9' 175.5(3)
C13' C12' C11' C9' -5.2(5)
O11' C11' C9' C8' -171.5(3)
C12' C11' C9' C8' 10.0(5)
O11' C11' C9' C10' 6.8(5)
C12' C11' C9' C10' -171.6(3)
C11' C9' C10' C20' -72.9(4)
C8' C9' C10' C20' 105.4(4)
C11' C9' C10' C1' 47.1(4)
C8' C9' C10' C1' -134.6(3)
C11' C9' C10' C5' 162.7(3)
C8' C9' C10' C5' -19.0(4)
C20' C10' C5' C6' -63.8(4)
C1' C10' C5' C6' 173.6(3)
C9' C10' C5' C6' 55.0(4)
C20' C10' C5' C4' 68.2(4)
C1' C10' C5' C4' -54.4(4)
C9' C10' C5' C4' -173.0(3)
C6' C5' C4' C3' -177.9(3)
C10' C5' C4' C3' 51.4(4)
C6' C5' C4' C18' -61.7(4)
C10' C5' C4' C18' 167.6(3)
C6' C5' C4' C19' 58.5(4)
C10' C5' C4' C19' -72.2(4)
C18' C4' C3' O3' 73.5(3)
C19' C4' C3' O3' -44.5(4)
C5' C4' C3' O3' -169.3(3)
C18' C4' C3' C2' -166.2(3)
C19' C4' C3' C2' 75.8(4)
C5' C4' C3' C2' -49.0(4)
O12' C12' C13' C14' 176.6(3)
C11' C12' C13' C14' -2.8(5)
O12' C12' C13' C15' -1.5(4)
C11' C12' C13' C15' 179.2(3)
C12' C13' C15' C16' -12.1(4)
C14' C13' C15' C16' 170.2(4)
O12' C16' C15' C13' 20.3(3)
C17' C16' C15' C13' 140.2(3)
C12' C13' C14' O14' -175.7(3)
C15' C13' C14' O14' 1.8(6)
C12' C13' C14' C8' 5.4(5)
C15' C13' C14' C8' -177.0(3)
O14' C14' C8' C9' -179.2(3)
C13' C14' C8' C9' -0.4(5)
O14' C14' C8' C7' 6.9(5)
C13' C14' C8' C7' -174.3(3)
C11' C9' C8' C14' -7.6(5)
C10' C9' C8' C14' 174.1(3)
C11' C9' C8' C7' 166.2(3)
C10' C9' C8' C7' -12.2(5)
C20' C10' C1' C2' -71.0(4)
C9' C10' C1' C2' 171.3(3)
C5' C10' C1' C2' 54.8(3)
O3' C3' C2' C1' 179.4(3)
C4' C3' C2' C1' 55.3(4)
C10' C1' C2' C3' -58.5(4)
C4' C5' C6' C7' 163.5(3)
C10' C5' C6' C7' -62.0(4)
C14' C8' C7' O7' 2.2(5)
C9' C8' C7' O7' -171.7(3)
C14' C8' C7' C6' -179.0(3)
C9' C8' C7' C6' 7.1(5)
C5' C6' C7' O7' -151.2(3)
C5' C6' C7' C8' 29.9(4)
